data_7042987
loop_
_publ_author_name
'Brown, Matthew L.'
'Ovens, Jeffrey S.'
'Leznoff, Daniel B.'

_publ_section_title
;
 Dicyanoaurate-based heterobimetallic uranyl coordination polymers.
;
_journal_name_full 'Dalton transactions (Cambridge, England : 2003)'
_journal_paper_doi 10.1039/c7dt00942a
_journal_year 2017
_chemical_formula_moiety 'C28 H26 Au2 N8 O6 U2'
_chemical_formula_sum 'C28 H26 Au2 N8 O6 U2'
_chemical_formula_weight 1440.57
_space_group_crystal_system monoclinic
_space_group_IT_number 14
_space_group_name_Hall '-P 2yn'
_space_group_name_H-M_alt 'P 1 21/n 1'
_symmetry_space_group_name_Hall '-P 2yn'
_symmetry_space_group_name_H-M 'P 1 21/n 1'
_atom_sites_solution_hydrogens mixed
_atom_sites_solution_primary direct
_audit_creation_date 2017-02-15
_audit_creation_method SHELXL-2016/6
_audit_update_record
;
2017-03-14 deposited with the CCDC.
2017-04-26 downloaded from the CCDC.
;
_cell_angle_alpha 90
_cell_angle_beta 109.867(2)
_cell_angle_gamma 90
_cell_formula_units_Z 2
_cell_length_a 12.4180(4)
_cell_length_b 11.3951(3)
_cell_length_c 12.7018(4)
_cell_measurement_reflns_used 6091
_cell_measurement_temperature 150(2)
_cell_measurement_theta_max 39.51
_cell_measurement_theta_min 2.47
_cell_volume 1690.39(9)
_computing_cell_refinement 'SAINT v8.34A (Bruker, 2013)'
_computing_data_reduction 'SAINT v8.34A (Bruker, 2013)'
_computing_molecular_graphics 'Olex2 (Dolomanov et al., 2009), ShelXle (H\"ubschle et al., 2011)'
_computing_publication_material 'Olex2 (Dolomanov et al., 2009)'
_computing_structure_refinement 'SHELXL-2014/7 (Sheldrick, 2014)'
_computing_structure_solution 'XT (Version older then 2014/4) (Sheldrick, 2015)'
_diffrn_ambient_temperature 149.99
_diffrn_measured_fraction_theta_full 1.000
_diffrn_measured_fraction_theta_max 0.961
_diffrn_measurement_device_type 'Bruker APEX-II CCD'
_diffrn_measurement_method '\f and \w scans'
_diffrn_radiation_monochromator 'horizonally mounted graphite crystal'
_diffrn_radiation_type MoK\a
_diffrn_radiation_wavelength 0.71073
_diffrn_reflns_av_unetI/netI 0.0880
_diffrn_reflns_Laue_measured_fraction_full 1.000
_diffrn_reflns_Laue_measured_fraction_max 0.961
_diffrn_reflns_limit_h_max 21
_diffrn_reflns_limit_h_min -22
_diffrn_reflns_limit_k_max 20
_diffrn_reflns_limit_k_min 0
_diffrn_reflns_limit_l_max 23
_diffrn_reflns_limit_l_min 0
_diffrn_reflns_number 12519
_diffrn_reflns_point_group_measured_fraction_full 1.000
_diffrn_reflns_point_group_measured_fraction_max 0.961
_diffrn_reflns_theta_full 25.242
_diffrn_reflns_theta_max 41.132
_diffrn_reflns_theta_min 1.982
_diffrn_source 'Sealed X-ray tube'
_diffrn_standards_number 0
_exptl_absorpt_coefficient_mu 18.255
_exptl_absorpt_correction_T_max 0.747914
_exptl_absorpt_correction_T_min 0.266999
_exptl_absorpt_correction_type multi-scan
_exptl_absorpt_process_details
;
TWINABS-2012/1 (Bruker) was used for absorption correction.
wR2(int) was 0.1312 before and 0.1052 after correction.
HKLF 5 dataset constructed from all observations involving domain 2
Reflections merged according to point-group 2/m   
Single reflections that also occur in composites omitted
 Additional spherical absorption correction applied with mu*r =  0.2000
;
_exptl_crystal_colour 'dull light yellow'
_exptl_crystal_colour_lustre dull
_exptl_crystal_colour_modifier light
_exptl_crystal_colour_primary yellow
_exptl_crystal_density_diffrn 2.830
_exptl_crystal_description prism
_exptl_crystal_F_000 1280
_exptl_crystal_preparation 'Solvothermal from MeCN'
_exptl_crystal_recrystallization_method 'Solvothermal from MeCN'
_exptl_crystal_size_max 0.299
_exptl_crystal_size_mid 0.173
_exptl_crystal_size_min 0.123
_refine_diff_density_max 6.135
_refine_diff_density_min -5.048
_refine_diff_density_rms 0.457
_refine_ls_extinction_method none
_refine_ls_goodness_of_fit_ref 1.062
_refine_ls_hydrogen_treatment mixed
_refine_ls_matrix_type full
_refine_ls_number_parameters 215
_refine_ls_number_reflns 12519
_refine_ls_number_restraints 1
_refine_ls_restrained_S_all 1.062
_refine_ls_R_factor_all 0.0975
_refine_ls_R_factor_gt 0.0561
_refine_ls_shift/su_max 0.002
_refine_ls_shift/su_mean 0.000
_refine_ls_structure_factor_coef Fsqd
_refine_ls_weighting_details 'w=1/[\s^2^(Fo^2^)+(0.1008P)^2^+1.9259P] where P=(Fo^2^+2Fc^2^)/3'
_refine_ls_weighting_scheme calc
_refine_ls_wR_factor_gt 0.1405
_refine_ls_wR_factor_ref 0.1634
_reflns_Friedel_coverage 0.000
_reflns_number_gt 9618
_reflns_number_total 12519
_reflns_threshold_expression 'I > 2\s(I)'
_cod_data_source_file c7dt00942a2.cif
_cod_data_source_block dimethylbipy
_cod_database_code 7042987
_shelx_shelxl_version_number 2016/6
_shelx_space_group_comment
;
The symmetry employed for this shelxl refinement is uniquely defined
by the following loop, which should always be used as a source of
symmetry information in preference to the above space-group names.
They are only intended as comments.
;
_olex2_refinement_description
;
1. Twinned data refinement
 Scales: 0.5067(12) 0.4933(12)
2. Fixed Uiso
 At 1.2 times of:
  All C(H) groups
 At 1.5 times of:
  All C(H,H,H) groups
3. Restrained distances
 O3-H3A
 1.02 with sigma of 0.02
4.a Aromatic/amide H refined with riding coordinates:
 C3(H3), C9(H9), C6(H6), C5(H5), C10(H10), C12(H12)
4.b Idealised Me refined as rotating group:
 C13(H13A,H13B,H13C), C14(H14A,H14B,H14C)
;
_olex2_date_sample_completion 2015-01-25
_olex2_date_sample_data_collection 2015-01-25
_olex2_date_sample_submission 2015-01-24
_olex2_exptl_crystal_mounting_method 'MiTeGen dual-thickness MicroMount using parabar oil'

loop_
_space_group_symop_operation_xyz
'x, y, z'
'-x+1/2, y+1/2, -z+1/2'
'-x, -y, -z'
'x-1/2, -y-1/2, z-1/2'

loop_
_atom_site_label
_atom_site_type_symbol
_atom_site_fract_x
_atom_site_fract_y
_atom_site_fract_z
_atom_site_U_iso_or_equiv
_atom_site_adp_type
_atom_site_occupancy
_atom_site_site_symmetry_order
_atom_site_calc_flag
_atom_site_refinement_flags_posn
_atom_site_refinement_flags_adp
Au1 Au 0.57562(3) 0.87387(3) 1.01386(3) 0.02060(8) Uani 1 1 d . .
H3A H 0.516(17) 0.914(18) 0.350(16) 0.10(9) Uiso 1 1 d D .
C1 C 0.5979(9) 0.8700(9) 1.1751(8) 0.0220(17) Uani 1 1 d . .
U1 U 0.45668(3) 0.85281(2) 0.54539(2) 0.01203(6) Uani 1 1 d . .
N1 N 0.6076(10) 0.8675(9) 1.2689(7) 0.0272(18) Uani 1 1 d . .
O1 O 0.5931(5) 0.7896(6) 0.5680(6) 0.0196(12) Uani 1 1 d . .
C3 C 0.3700(7) 0.7367(8) 0.2765(7) 0.0181(14) Uani 1 1 d . .
H3 H 0.3784 0.8174 0.2622 0.022 Uiso 1 1 calc R U
N3 N 0.3774(6) 0.7056(6) 0.3813(6) 0.0144(11) Uani 1 1 d . .
O3 O 0.4772(6) 0.9558(5) 0.3978(5) 0.0175(11) Uani 1 1 d D .
O2 O 0.3171(6) 0.9047(6) 0.5241(6) 0.0212(12) Uani 1 1 d . .
N2 N 0.5175(9) 0.8562(8) 0.7559(7) 0.0254(17) Uani 1 1 d . .
C2 C 0.5437(10) 0.8657(9) 0.8510(7) 0.0225(16) Uani 1 1 d . .
C9 C 0.3464(10) 0.4478(8) 0.5435(11) 0.028(2) Uani 1 1 d . .
H9 H 0.3306 0.3873 0.4888 0.033 Uiso 1 1 calc R U
C8 C 0.3666(8) 0.5615(8) 0.5154(7) 0.0177(13) Uani 1 1 d . .
C7 C 0.3640(7) 0.5920(8) 0.4019(7) 0.0160(13) Uani 1 1 d . .
C6 C 0.3441(9) 0.5066(9) 0.3179(9) 0.0242(18) Uani 1 1 d . .
H6 H 0.3347 0.4265 0.3336 0.029 Uiso 1 1 calc R U
C5 C 0.3385(9) 0.5413(10) 0.2108(8) 0.0252(19) Uani 1 1 d . .
H5 H 0.3261 0.4844 0.1531 0.030 Uiso 1 1 calc R U
N4 N 0.3894(6) 0.6488(6) 0.5916(7) 0.0169(11) Uani 1 1 d . .
C4 C 0.3510(7) 0.6586(10) 0.1885(8) 0.0214(16) Uani 1 1 d . .
C10 C 0.3494(9) 0.4227(8) 0.6503(10) 0.0264(19) Uani 1 1 d . .
H10 H 0.3381 0.3444 0.6701 0.032 Uiso 1 1 calc R U
C11 C 0.3688(8) 0.5110(8) 0.7289(9) 0.0213(15) Uani 1 1 d . .
C12 C 0.3882(8) 0.6232(8) 0.6957(9) 0.0206(15) Uani 1 1 d . .
H12 H 0.4014 0.6852 0.7487 0.025 Uiso 1 1 calc R U
C13 C 0.3454(9) 0.6992(11) 0.0739(8) 0.027(2) Uani 1 1 d . .
H13A H 0.2788 0.6638 0.0173 0.040 Uiso 1 1 calc R U
H13B H 0.4153 0.6753 0.0602 0.040 Uiso 1 1 calc R U
H13C H 0.3385 0.7849 0.0697 0.040 Uiso 1 1 calc R U
C14 C 0.3717(10) 0.4913(11) 0.8462(10) 0.032(2) Uani 1 1 d . .
H14A H 0.2933 0.4899 0.8477 0.048 Uiso 1 1 calc R U
H14B H 0.4145 0.5549 0.8943 0.048 Uiso 1 1 calc R U
H14C H 0.4091 0.4161 0.8737 0.048 Uiso 1 1 calc R U

loop_
_atom_site_aniso_label
_atom_site_aniso_U_11
_atom_site_aniso_U_22
_atom_site_aniso_U_33
_atom_site_aniso_U_23
_atom_site_aniso_U_13
_atom_site_aniso_U_12
Au1 0.02618(15) 0.02441(16) 0.01135(12) -0.00071(10) 0.00654(11) -0.00420(12)
C1 0.032(4) 0.022(4) 0.016(3) 0.005(3) 0.013(3) 0.007(3)
U1 0.01765(10) 0.00921(9) 0.00988(10) -0.00060(8) 0.00553(8) -0.00020(9)
N1 0.043(5) 0.028(4) 0.015(3) -0.005(3) 0.015(3) -0.003(4)
O1 0.018(3) 0.015(2) 0.025(3) -0.001(2) 0.007(2) -0.001(2)
C3 0.017(3) 0.020(3) 0.016(3) -0.004(3) 0.003(3) -0.001(3)
N3 0.021(3) 0.012(2) 0.012(2) -0.0024(19) 0.007(2) 0.000(2)
O3 0.033(3) 0.012(2) 0.010(2) -0.0033(18) 0.011(2) -0.004(2)
O2 0.028(3) 0.021(3) 0.017(3) 0.000(2) 0.012(2) 0.008(3)
N2 0.038(5) 0.025(4) 0.013(3) 0.000(3) 0.008(3) -0.006(3)
C2 0.034(4) 0.022(4) 0.010(3) 0.000(3) 0.006(3) -0.002(3)
C9 0.037(5) 0.010(3) 0.040(6) -0.002(3) 0.018(5) -0.003(3)
C8 0.024(3) 0.016(3) 0.015(3) -0.006(3) 0.008(3) -0.004(3)
C7 0.014(3) 0.016(3) 0.016(3) -0.003(3) 0.003(2) -0.002(2)
C6 0.030(4) 0.017(4) 0.026(4) -0.008(3) 0.010(4) -0.006(3)
C5 0.028(4) 0.025(4) 0.020(4) -0.015(3) 0.006(3) -0.006(3)
N4 0.020(3) 0.012(2) 0.020(3) -0.001(2) 0.008(2) -0.001(2)
C4 0.017(3) 0.031(5) 0.015(3) -0.005(3) 0.004(3) 0.003(3)
C10 0.028(4) 0.012(3) 0.042(6) 0.004(3) 0.016(4) -0.003(3)
C11 0.022(3) 0.018(3) 0.028(4) 0.008(3) 0.014(3) 0.001(3)
C12 0.023(3) 0.017(3) 0.024(4) 0.002(3) 0.009(3) -0.003(3)
C13 0.025(4) 0.042(6) 0.015(4) -0.006(4) 0.010(3) -0.001(4)
C14 0.034(5) 0.035(6) 0.033(5) 0.015(5) 0.021(5) 0.004(4)

loop_
_atom_type_symbol
_atom_type_description
_atom_type_scat_dispersion_real
_atom_type_scat_dispersion_imag
_atom_type_scat_source
C C 0.0033 0.0016 'International Tables Vol C Tables 4.2.6.8 and 6.1.1.4'
H H 0.0000 0.0000 'International Tables Vol C Tables 4.2.6.8 and 6.1.1.4'
Au Au -2.0133 8.8022 'International Tables Vol C Tables 4.2.6.8 and 6.1.1.4'
N N 0.0061 0.0033 'International Tables Vol C Tables 4.2.6.8 and 6.1.1.4'
O O 0.0106 0.0060 'International Tables Vol C Tables 4.2.6.8 and 6.1.1.4'
U U -9.6767 9.6646 'International Tables Vol C Tables 4.2.6.8 and 6.1.1.4'

loop_
_geom_angle_atom_site_label_1
_geom_angle_atom_site_label_2
_geom_angle_atom_site_label_3
_geom_angle
_geom_angle_site_symmetry_1
_geom_angle_site_symmetry_3
C2 Au1 C1 174.8(4) . .
C2 Au1 Au1 91.4(3) . 3_677
C1 Au1 Au1 90.2(3) . 3_677
N1 C1 Au1 178.1(10) . .
N1 C1 C2 89.6(8) . 3_677
Au1 C1 C2 89.6(3) . 3_677
O2 U1 O1 175.5(3) . .
O2 U1 O3 94.6(3) . .
O1 U1 O3 88.6(3) . .
O2 U1 O3 87.6(3) . 3_676
O1 U1 O3 96.4(3) . 3_676
O3 U1 O3 69.7(2) . 3_676
O2 U1 N2 94.7(3) . .
O1 U1 N2 84.8(3) . .
O3 U1 N2 141.4(3) . .
O3 U1 N2 73.3(3) 3_676 .
O2 U1 N3 90.5(3) . .
O1 U1 N3 87.0(3) . .
O3 U1 N3 78.0(2) . .
O3 U1 N3 147.4(2) 3_676 .
N2 U1 N3 139.2(3) . .
O2 U1 N4 87.7(3) . .
O1 U1 N4 87.9(3) . .
O3 U1 N4 140.6(2) . .
O3 U1 N4 149.6(2) 3_676 .
N2 U1 N4 77.2(3) . .
N3 U1 N4 62.7(2) . .
O2 U1 U1 91.3(3) . 3_676
O1 U1 U1 93.1(2) . 3_676
O3 U1 U1 35.35(15) . 3_676
O3 U1 U1 34.36(14) 3_676 3_676
N2 U1 U1 107.1(2) . 3_676
N3 U1 U1 113.22(16) . 3_676
N4 U1 U1 175.73(17) . 3_676
C1 N1 N2 89.8(8) . 3_677
N3 C3 C4 124.2(9) . .
N3 C3 H3 117.9 . .
C4 C3 H3 117.9 . .
C7 N3 C3 118.4(7) . .
C7 N3 U1 120.3(5) . .
C3 N3 U1 120.1(6) . .
U1 O3 U1 110.3(2) . 3_676
U1 O3 O3 56.2(2) . 3_676
U1 O3 O3 54.1(2) 3_676 3_676
U1 O3 H3A 117(10) . .
U1 O3 H3A 116(10) 3_676 .
O3 O3 H3A 141(10) 3_676 .
C2 N2 U1 175.4(9) . .
N2 C2 Au1 174.6(10) . .
C10 C9 C8 120.0(10) . .
C10 C9 H9 120.0 . .
C8 C9 H9 120.0 . .
N4 C8 C9 121.0(9) . .
N4 C8 C7 117.3(8) . .
C9 C8 C7 121.7(8) . .
N3 C7 C6 121.4(8) . .
N3 C7 C8 117.1(7) . .
C6 C7 C8 121.4(8) . .
C5 C6 C7 118.9(9) . .
C5 C6 H6 120.5 . .
C7 C6 H6 120.5 . .
C4 C5 C6 120.0(8) . .
C4 C5 H5 120.0 . .
C6 C5 H5 120.0 . .
C8 N4 C12 118.1(8) . .
C8 N4 U1 120.1(6) . .
C12 N4 U1 121.4(6) . .
C3 C4 C5 117.0(9) . .
C3 C4 C13 121.5(10) . .
C5 C4 C13 121.5(9) . .
C9 C10 C11 120.1(9) . .
C9 C10 H10 120.0 . .
C11 C10 H10 120.0 . .
C10 C11 C12 117.2(9) . .
C10 C11 C14 123.4(9) . .
C12 C11 C14 119.4(10) . .
N4 C12 C11 123.4(9) . .
N4 C12 H12 118.3 . .
C11 C12 H12 118.3 . .
C4 C13 H13A 109.5 . .
C4 C13 H13B 109.5 . .
H13A C13 H13B 109.5 . .
C4 C13 H13C 109.5 . .
H13A C13 H13C 109.5 . .
H13B C13 H13C 109.5 . .
C11 C14 H14A 109.5 . .
C11 C14 H14B 109.5 . .
H14A C14 H14B 109.5 . .
C11 C14 H14C 109.5 . .
H14A C14 H14C 109.5 . .
H14B C14 H14C 109.5 . .

loop_
_geom_bond_atom_site_label_1
_geom_bond_atom_site_label_2
_geom_bond_distance
_geom_bond_site_symmetry_2
Au1 C2 1.971(9) .
Au1 C1 1.972(9) .
Au1 Au1 3.3859(8) 3_677
C1 N1 1.156(12) .
C1 C2 3.445(14) 3_677
U1 O2 1.762(7) .
U1 O1 1.772(6) .
U1 O3 2.298(6) .
U1 O3 2.356(6) 3_676
U1 N2 2.520(9) .
U1 N3 2.595(7) .
U1 N4 2.604(7) .
U1 U1 3.8187(6) 3_676
N1 N2 3.478(15) 3_677
C3 N3 1.350(11) .
C3 C4 1.385(12) .
C3 H3 0.9500 .
N3 C7 1.342(11) .
O3 U1 2.356(6) 3_676
O3 O3 2.660(11) 3_676
O3 H3A 1.02(2) .
N2 C2 1.145(12) .
C9 C10 1.375(17) .
C9 C8 1.389(13) .
C9 H9 0.9500 .
C8 N4 1.349(11) .
C8 C7 1.472(13) .
C7 C6 1.403(12) .
C6 C5 1.395(15) .
C6 H6 0.9500 .
C5 C4 1.387(16) .
C5 H5 0.9500 .
N4 C12 1.359(13) .
C4 C13 1.506(14) .
C10 C11 1.380(15) .
C10 H10 0.9500 .
C11 C12 1.393(13) .
C11 C14 1.496(15) .
C12 H12 0.9500 .
C13 H13A 0.9800 .
C13 H13B 0.9800 .
C13 H13C 0.9800 .
C14 H14A 0.9800 .
C14 H14B 0.9800 .
C14 H14C 0.9800 .

loop_
_geom_hbond_atom_site_label_D
_geom_hbond_atom_site_label_H
_geom_hbond_atom_site_label_A
_geom_hbond_distance_DH
_geom_hbond_distance_HA
_geom_hbond_distance_DA
_geom_hbond_angle_DHA
_geom_hbond_site_symmetry_A
O3 H3A N1 1.02(2) 1.85(6) 2.849(11) 167(20) 1_554

loop_
_geom_torsion_atom_site_label_1
_geom_torsion_atom_site_label_2
_geom_torsion_atom_site_label_3
_geom_torsion_atom_site_label_4
_geom_torsion
_geom_torsion_site_symmetry_1
_geom_torsion_site_symmetry_4
C2 C1 N1 N2 -3.9(4) 3_677 3_677
C4 C3 N3 C7 -0.9(13) . .
C4 C3 N3 U1 166.6(7) . .
C10 C9 C8 N4 0.1(16) . .
C10 C9 C8 C7 -179.9(10) . .
C3 N3 C7 C6 0.8(13) . .
U1 N3 C7 C6 -166.7(7) . .
C3 N3 C7 C8 -176.9(8) . .
U1 N3 C7 C8 15.6(10) . .
N4 C8 C7 N3 -4.1(12) . .
C9 C8 C7 N3 175.9(9) . .
N4 C8 C7 C6 178.2(8) . .
C9 C8 C7 C6 -1.8(14) . .
N3 C7 C6 C5 0.1(14) . .
C8 C7 C6 C5 177.7(9) . .
C7 C6 C5 C4 -0.8(15) . .
C9 C8 N4 C12 -2.2(14) . .
C7 C8 N4 C12 177.8(8) . .
C9 C8 N4 U1 170.8(8) . .
C7 C8 N4 U1 -9.2(10) . .
N3 C3 C4 C5 0.2(13) . .
N3 C3 C4 C13 -179.1(9) . .
C6 C5 C4 C3 0.6(14) . .
C6 C5 C4 C13 180.0(9) . .
C8 C9 C10 C11 2.1(17) . .
C9 C10 C11 C12 -2.0(15) . .
C9 C10 C11 C14 179.1(10) . .
C8 N4 C12 C11 2.3(14) . .
U1 N4 C12 C11 -170.6(7) . .
C10 C11 C12 N4 -0.3(14) . .
C14 C11 C12 N4 178.7(9) . .
U1 U1 Au1 Au1 53.485(17) 3_676 3_677

loop_
_twin_individual_id
_twin_individual_mass_fraction_refined
1 0.5067(12)
2 0.4933(12)
